data_7152184
loop_
_publ_author_name
'Zhao, Huaiqing'
'Ong, Wei Qiang'
'Fang, Xiao'
'Zhou, Feng'
'Hii, Meng Ni'
'Li, Sam Fong Yau'
'Su, Haibin'
'Zeng, Huaqiang'

_publ_section_title
;
 Synthesis, structural investigation and computational modelling of
 water-binding aquafoldamers.
;
_journal_issue 6
_journal_name_full 'Organic &amp; biomolecular chemistry'
_journal_page_first 1172
_journal_page_last 1180
_journal_paper_doi 10.1039/c1ob06609a
_journal_volume 10
_journal_year 2012
_chemical_formula_sum 'C37 H33 N11 O8'
_chemical_formula_weight 759.74
_chemical_name_systematic
;
?
;
_space_group_IT_number 2
_symmetry_cell_setting triclinic
_symmetry_space_group_name_Hall '-P 1'
_symmetry_space_group_name_H-M 'P -1'
_atom_sites_solution_hydrogens geom
_atom_sites_solution_primary direct
_atom_sites_solution_secondary difmap
_audit_creation_method SHELXL-97
_cell_angle_alpha 90.884(3)
_cell_angle_beta 99.028(3)
_cell_angle_gamma 103.338(3)
_cell_formula_units_Z 2
_cell_length_a 9.2092(10)
_cell_length_b 13.6899(14)
_cell_length_c 14.6484(16)
_cell_measurement_reflns_used 723
_cell_measurement_temperature 100(2)
_cell_measurement_theta_max 23.24
_cell_measurement_theta_min 2.89
_cell_volume 1772.1(3)
_computing_cell_refinement 'Bruker SMART'
_computing_data_collection 'Bruker SMART'
_computing_data_reduction 'Bruker SAINT'
_computing_molecular_graphics 'Bruker SHELXTL'
_computing_publication_material 'Bruker SHELXTL'
_computing_structure_refinement 'SHELXL-97 (Sheldrick, 1997)'
_computing_structure_solution 'SHELXS-97 (Sheldrick, 1990)'
_diffrn_ambient_temperature 100(2)
_diffrn_measured_fraction_theta_full 0.988
_diffrn_measured_fraction_theta_max 0.988
_diffrn_measurement_device_type 'CCD area detector'
_diffrn_measurement_method 'phi and omega scans'
_diffrn_radiation_monochromator graphite
_diffrn_radiation_source 'fine-focus sealed tube'
_diffrn_radiation_type MoK\a
_diffrn_radiation_wavelength 0.71073
_diffrn_reflns_av_R_equivalents 0.0301
_diffrn_reflns_av_sigmaI/netI 0.0716
_diffrn_reflns_limit_h_max 11
_diffrn_reflns_limit_h_min -11
_diffrn_reflns_limit_k_max 16
_diffrn_reflns_limit_k_min -17
_diffrn_reflns_limit_l_max 15
_diffrn_reflns_limit_l_min -18
_diffrn_reflns_number 12748
_diffrn_reflns_theta_full 27.50
_diffrn_reflns_theta_max 27.50
_diffrn_reflns_theta_min 1.53
_exptl_absorpt_coefficient_mu 0.104
_exptl_absorpt_correction_T_max 0.9755
_exptl_absorpt_correction_T_min 0.9596
_exptl_absorpt_correction_type multi-scan
_exptl_absorpt_process_details 'Sadabs, (Sheldrick 2001)'
_exptl_crystal_colour Colourless
_exptl_crystal_density_diffrn 1.424
_exptl_crystal_density_meas ?
_exptl_crystal_density_method 'not measured'
_exptl_crystal_description Block
_exptl_crystal_F_000 792
_exptl_crystal_size_max 0.40
_exptl_crystal_size_mid 0.30
_exptl_crystal_size_min 0.24
_refine_diff_density_max 0.378
_refine_diff_density_min -0.238
_refine_diff_density_rms 0.062
_refine_ls_extinction_method none
_refine_ls_goodness_of_fit_ref 0.961
_refine_ls_hydrogen_treatment mixed
_refine_ls_matrix_type full
_refine_ls_number_parameters 549
_refine_ls_number_reflns 8020
_refine_ls_number_restraints 4
_refine_ls_restrained_S_all 0.962
_refine_ls_R_factor_all 0.0885
_refine_ls_R_factor_gt 0.0530
_refine_ls_shift/su_max 0.000
_refine_ls_shift/su_mean 0.000
_refine_ls_structure_factor_coef Fsqd
_refine_ls_weighting_details 'calc w=1/[\s^2^(Fo^2^)+(0.0673P)^2^+0.0000P] where P=(Fo^2^+2Fc^2^)/3'
_refine_ls_weighting_scheme calc
_refine_ls_wR_factor_gt 0.1169
_refine_ls_wR_factor_ref 0.1292
_reflns_number_gt 5302
_reflns_number_total 8020
_reflns_threshold_expression >2sigma(I)
_cod_data_source_file c1ob06609a.txt
_cod_data_source_block b041
_cod_depositor_comments
;
The following automatic conversions were performed:

'_symmetry_cell_setting' value 'Triclinic' changed to 'triclinic'
according to /home/saulius/struct/CIF-dictionaries/cif_core.dic
dictionary named 'cif_core.dic' version 2.4.1 from
2010-06-29.

'_exptl_absorpt_correction_type' value 'Multi-scan'
changed to 'multi-scan' according to
/home/saulius/struct/CIF-dictionaries/cif_core.dic dictionary named
'cif_core.dic' version 2.4.1 from 2010-06-29.

Automatic conversion script
Id: cif_fix_values 1715 2011-07-08 13:25:40Z adriana 

The following automatic conversions were performed:

'_exptl_crystal_density_meas' value 'Not Measured' was changed to '?'
- the value is perceived as not measured.

Automatic conversion script
Id: cif_fix_values 3008 2015-01-20 13:52:24Z robertas 
;
_cod_original_sg_symbol_H-M P-1
_cod_database_code 7152184

loop_
_symmetry_equiv_pos_as_xyz
'x, y, z'
'-x, -y, -z'

loop_
_atom_site_label
_atom_site_type_symbol
_atom_site_fract_x
_atom_site_fract_y
_atom_site_fract_z
_atom_site_U_iso_or_equiv
_atom_site_adp_type
_atom_site_occupancy
_atom_site_symmetry_multiplicity
_atom_site_calc_flag
_atom_site_refinement_flags
O1 O 0.32456(15) 0.57021(11) 0.41742(9) 0.0279(3) Uani 1 1 d .
O2 O 0.80019(15) 0.44830(10) 0.07903(10) 0.0271(3) Uani 1 1 d .
O3 O 0.55300(16) 0.76264(10) -0.30511(9) 0.0292(3) Uani 1 1 d .
O4 O 0.22372(16) 1.08690(10) -0.02309(10) 0.0301(4) Uani 1 1 d .
O5 O 0.37620(16) 0.88250(12) 0.44604(10) 0.0330(4) Uani 1 1 d .
O6 O 0.56191(15) 0.81634(10) 0.40441(9) 0.0264(3) Uani 1 1 d .
N1 N -0.0350(2) 0.77012(13) 0.08118(13) 0.0277(4) Uani 1 1 d .
H1N H 0.029(3) 0.7710(17) 0.0356(17) 0.039(7) Uiso 1 1 d .
H2N H -0.105(3) 0.8019(18) 0.0725(17) 0.043(7) Uiso 1 1 d .
N2 N 0.12104(17) 0.69721(11) 0.18158(11) 0.0204(4) Uani 1 1 d .
N3 N 0.29130(18) 0.62664(12) 0.27078(12) 0.0199(4) Uani 1 1 d .
H3N H 0.332(2) 0.6288(15) 0.2232(15) 0.020(6) Uiso 1 1 d .
N4 N 0.52195(17) 0.56368(11) 0.22872(11) 0.0183(3) Uani 1 1 d .
N5 N 0.65767(18) 0.55586(12) 0.11280(11) 0.0203(4) Uani 1 1 d .
H5N H 0.616(2) 0.5996(15) 0.0877(14) 0.020(5) Uiso 1 1 d .
N6 N 0.65272(17) 0.62751(11) -0.05511(11) 0.0195(3) Uani 1 1 d .
N7 N 0.56003(18) 0.73643(12) -0.15074(12) 0.0222(4) Uani 1 1 d .
H7N H 0.523(3) 0.7499(17) -0.1023(17) 0.037(7) Uiso 1 1 d .
N8 N 0.39077(17) 0.86257(11) -0.13264(11) 0.0209(4) Uani 1 1 d .
N9 N 0.28690(18) 0.93566(13) -0.02579(12) 0.0227(4) Uani 1 1 d .
H9N H 0.306(2) 0.8894(16) 0.0111(15) 0.029(6) Uiso 1 1 d .
N10 N 0.31816(17) 0.93933(11) 0.16179(11) 0.0194(3) Uani 1 1 d .
N11 N 0.41199(19) 0.87305(12) 0.29421(12) 0.0225(4) Uani 1 1 d .
H11N H 0.461(3) 0.8508(18) 0.2546(17) 0.041(7) Uiso 1 1 d .
C1 C -0.0018(2) 0.73629(13) 0.16700(14) 0.0219(4) Uani 1 1 d .
C2 C -0.0911(2) 0.73898(14) 0.23608(15) 0.0246(5) Uani 1 1 d .
H2 H -0.1777 0.7664 0.2250 0.030 Uiso 1 1 calc R
C3 C -0.0508(2) 0.70135(15) 0.31926(15) 0.0268(5) Uani 1 1 d .
H3 H -0.1107 0.7020 0.3664 0.032 Uiso 1 1 calc R
C4 C 0.0772(2) 0.66181(15) 0.33650(14) 0.0236(4) Uani 1 1 d .
H4 H 0.1067 0.6360 0.3946 0.028 Uiso 1 1 calc R
C5 C 0.1586(2) 0.66205(13) 0.26516(13) 0.0192(4) Uani 1 1 d .
C6 C 0.3616(2) 0.58249(14) 0.34131(13) 0.0196(4) Uani 1 1 d .
C7 C 0.4932(2) 0.54606(13) 0.31459(13) 0.0197(4) Uani 1 1 d .
C8 C 0.5737(2) 0.49480(14) 0.37649(14) 0.0218(4) Uani 1 1 d .
H8 H 0.5521 0.4852 0.4375 0.026 Uiso 1 1 calc R
C9 C 0.6874(2) 0.45793(14) 0.34622(14) 0.0234(4) Uani 1 1 d .
H9 H 0.7438 0.4214 0.3866 0.028 Uiso 1 1 calc R
C10 C 0.7185(2) 0.47388(14) 0.25856(14) 0.0229(4) Uani 1 1 d .
H10 H 0.7954 0.4486 0.2369 0.027 Uiso 1 1 calc R
C11 C 0.6326(2) 0.52897(13) 0.20185(13) 0.0181(4) Uani 1 1 d .
C12 C 0.7372(2) 0.51684(14) 0.05801(14) 0.0205(4) Uani 1 1 d .
C13 C 0.7447(2) 0.56514(14) -0.03329(13) 0.0203(4) Uani 1 1 d .
C14 C 0.8453(2) 0.54675(14) -0.08873(14) 0.0231(4) Uani 1 1 d .
H14 H 0.9071 0.5011 -0.0717 0.028 Uiso 1 1 calc R
C15 C 0.8529(2) 0.59703(15) -0.16982(14) 0.0262(5) Uani 1 1 d .
H15 H 0.9230 0.5875 -0.2084 0.031 Uiso 1 1 calc R
C16 C 0.7590(2) 0.66093(14) -0.19471(14) 0.0243(4) Uani 1 1 d .
H16 H 0.7619 0.6956 -0.2503 0.029 Uiso 1 1 calc R
C17 C 0.6590(2) 0.67257(14) -0.13445(14) 0.0210(4) Uani 1 1 d .
C18 C 0.5165(2) 0.77811(14) -0.23080(14) 0.0226(4) Uani 1 1 d .
C19 C 0.4161(2) 0.84845(14) -0.21918(14) 0.0213(4) Uani 1 1 d .
C20 C 0.3591(2) 0.89660(14) -0.29408(14) 0.0241(4) Uani 1 1 d .
H20 H 0.3793 0.8849 -0.3544 0.029 Uiso 1 1 calc R
C21 C 0.2714(2) 0.96247(15) -0.27759(14) 0.0269(5) Uani 1 1 d .
H21 H 0.2298 0.9965 -0.3274 0.032 Uiso 1 1 calc R
C22 C 0.2439(2) 0.97910(15) -0.18970(14) 0.0248(5) Uani 1 1 d .
H22 H 0.1840 1.0243 -0.1777 0.030 Uiso 1 1 calc R
C23 C 0.3076(2) 0.92690(14) -0.11836(14) 0.0214(4) Uani 1 1 d .
C24 C 0.2492(2) 1.01214(14) 0.01640(14) 0.0218(4) Uani 1 1 d .
C25 C 0.2396(2) 1.00113(14) 0.11731(14) 0.0209(4) Uani 1 1 d .
C26 C 0.1565(2) 1.05471(14) 0.15982(14) 0.0243(4) Uani 1 1 d .
H26 H 0.1042 1.0985 0.1261 0.029 Uiso 1 1 calc R
C27 C 0.1517(2) 1.04281(15) 0.25288(15) 0.0274(5) Uani 1 1 d .
H27 H 0.0939 1.0775 0.2839 0.033 Uiso 1 1 calc R
C28 C 0.2313(2) 0.98037(15) 0.30046(15) 0.0261(5) Uani 1 1 d .
H28 H 0.2281 0.9706 0.3643 0.031 Uiso 1 1 calc R
C29 C 0.3169(2) 0.93170(13) 0.25257(14) 0.0202(4) Uani 1 1 d .
C30 C 0.4426(2) 0.85933(15) 0.38753(14) 0.0235(4) Uani 1 1 d .
C31 C 0.5991(2) 0.79463(17) 0.50112(14) 0.0289(5) Uani 1 1 d .
H31A H 0.5260 0.7339 0.5154 0.035 Uiso 1 1 calc R
H31B H 0.5932 0.8517 0.5416 0.035 Uiso 1 1 calc R
C32 C 0.7568(2) 0.77781(15) 0.51831(13) 0.0241(4) Uani 1 1 d .
C33 C 0.8808(2) 0.85335(15) 0.50522(14) 0.0253(4) Uani 1 1 d .
H33 H 0.8657 0.9159 0.4836 0.030 Uiso 1 1 calc R
C34 C 1.0259(2) 0.83814(15) 0.52341(15) 0.0284(5) Uani 1 1 d .
H34 H 1.1096 0.8899 0.5135 0.034 Uiso 1 1 calc R
C35 C 1.0494(2) 0.74722(16) 0.55611(15) 0.0303(5) Uani 1 1 d .
H35 H 1.1489 0.7369 0.5691 0.036 Uiso 1 1 calc R
C36 C 0.9270(2) 0.67195(16) 0.56956(15) 0.0310(5) Uani 1 1 d .
H36 H 0.9427 0.6099 0.5922 0.037 Uiso 1 1 calc R
C37 C 0.7816(2) 0.68659(15) 0.55009(14) 0.0274(5) Uani 1 1 d .
H37 H 0.6981 0.6340 0.5585 0.033 Uiso 1 1 calc R
O1W O 0.27949(18) 0.72919(11) 0.03650(11) 0.0299(3) Uani 1 1 d D
H1W H 0.258(3) 0.6799(13) -0.0004(15) 0.064(9) Uiso 1 1 d D
H2W H 0.236(3) 0.7144(18) 0.0813(11) 0.047(8) Uiso 1 1 d D
O2W O 0.5691(2) 0.78392(13) 0.13663(14) 0.0476(5) Uani 1 1 d D
H3W H 0.4845(14) 0.7666(18) 0.1036(15) 0.049(8) Uiso 1 1 d D
H4W H 0.615(3) 0.8260(17) 0.1050(18) 0.068(10) Uiso 1 1 d D

loop_
_atom_site_aniso_label
_atom_site_aniso_U_11
_atom_site_aniso_U_22
_atom_site_aniso_U_33
_atom_site_aniso_U_23
_atom_site_aniso_U_13
_atom_site_aniso_U_12
O1 0.0332(8) 0.0385(8) 0.0188(8) 0.0095(6) 0.0101(6) 0.0178(7)
O2 0.0310(8) 0.0304(8) 0.0256(8) 0.0026(6) 0.0052(6) 0.0186(7)
O3 0.0368(8) 0.0347(8) 0.0176(8) 0.0012(6) 0.0076(6) 0.0093(7)
O4 0.0388(9) 0.0265(8) 0.0286(9) 0.0059(6) 0.0013(7) 0.0175(7)
O5 0.0290(8) 0.0507(10) 0.0221(8) 0.0025(7) 0.0074(7) 0.0132(7)
O6 0.0253(7) 0.0386(8) 0.0164(7) 0.0052(6) 0.0017(6) 0.0107(6)
N1 0.0244(10) 0.0303(10) 0.0304(11) 0.0043(8) -0.0016(8) 0.0143(8)
N2 0.0196(8) 0.0186(8) 0.0236(9) 0.0009(7) 0.0027(7) 0.0064(7)
N3 0.0216(8) 0.0247(8) 0.0174(9) 0.0047(7) 0.0069(7) 0.0109(7)
N4 0.0186(8) 0.0177(8) 0.0192(9) 0.0024(6) 0.0008(7) 0.0069(6)
N5 0.0200(8) 0.0219(9) 0.0203(9) 0.0038(7) 0.0012(7) 0.0090(7)
N6 0.0189(8) 0.0208(8) 0.0182(9) -0.0007(7) 0.0029(7) 0.0039(7)
N7 0.0260(9) 0.0251(9) 0.0187(9) 0.0017(7) 0.0073(7) 0.0099(7)
N8 0.0210(8) 0.0206(8) 0.0214(9) 0.0035(7) 0.0029(7) 0.0059(7)
N9 0.0289(9) 0.0233(9) 0.0193(9) 0.0077(7) 0.0046(7) 0.0122(7)
N10 0.0169(8) 0.0191(8) 0.0209(9) 0.0016(7) 0.0008(7) 0.0029(6)
N11 0.0241(9) 0.0264(9) 0.0171(9) 0.0009(7) 0.0036(7) 0.0064(7)
C1 0.0191(10) 0.0166(9) 0.0269(11) -0.0015(8) -0.0034(8) 0.0032(8)
C2 0.0164(9) 0.0234(10) 0.0342(12) -0.0056(9) 0.0006(9) 0.0082(8)
C3 0.0222(10) 0.0299(11) 0.0293(12) -0.0047(9) 0.0054(9) 0.0080(9)
C4 0.0247(10) 0.0260(10) 0.0214(11) 0.0005(8) 0.0043(8) 0.0085(9)
C5 0.0182(9) 0.0171(9) 0.0225(11) -0.0005(8) 0.0004(8) 0.0062(8)
C6 0.0213(10) 0.0191(9) 0.0186(11) 0.0017(8) 0.0019(8) 0.0059(8)
C7 0.0216(10) 0.0175(9) 0.0200(11) 0.0004(8) 0.0019(8) 0.0058(8)
C8 0.0240(10) 0.0224(10) 0.0193(10) 0.0032(8) 0.0029(8) 0.0068(8)
C9 0.0244(10) 0.0220(10) 0.0252(11) 0.0062(8) -0.0008(9) 0.0114(8)
C10 0.0188(10) 0.0235(10) 0.0287(12) 0.0007(9) 0.0028(8) 0.0105(8)
C11 0.0181(9) 0.0179(9) 0.0173(10) 0.0000(8) 0.0020(8) 0.0030(8)
C12 0.0164(9) 0.0220(10) 0.0225(11) -0.0024(8) 0.0028(8) 0.0040(8)
C13 0.0183(9) 0.0211(9) 0.0203(11) -0.0031(8) 0.0009(8) 0.0039(8)
C14 0.0219(10) 0.0254(10) 0.0239(11) -0.0025(9) 0.0038(8) 0.0099(8)
C15 0.0247(10) 0.0318(11) 0.0242(11) -0.0037(9) 0.0093(9) 0.0079(9)
C16 0.0280(11) 0.0264(10) 0.0182(11) 0.0001(8) 0.0059(8) 0.0042(9)
C17 0.0211(10) 0.0197(9) 0.0210(11) -0.0036(8) 0.0026(8) 0.0032(8)
C18 0.0232(10) 0.0221(10) 0.0185(11) -0.0005(8) 0.0013(8) -0.0012(8)
C19 0.0205(10) 0.0214(9) 0.0196(10) 0.0020(8) 0.0019(8) 0.0011(8)
C20 0.0232(10) 0.0265(10) 0.0196(11) 0.0023(8) 0.0008(8) 0.0015(8)
C21 0.0241(10) 0.0313(11) 0.0206(11) 0.0075(9) -0.0056(8) 0.0029(9)
C22 0.0232(10) 0.0252(10) 0.0258(12) 0.0042(9) -0.0009(9) 0.0085(8)
C23 0.0196(10) 0.0205(9) 0.0215(11) 0.0024(8) 0.0005(8) 0.0015(8)
C24 0.0162(9) 0.0209(10) 0.0275(11) 0.0020(8) -0.0013(8) 0.0059(8)
C25 0.0161(9) 0.0189(9) 0.0263(11) -0.0003(8) 0.0003(8) 0.0037(8)
C26 0.0215(10) 0.0237(10) 0.0282(12) -0.0010(9) 0.0005(9) 0.0087(8)
C27 0.0227(10) 0.0297(11) 0.0306(12) -0.0039(9) 0.0038(9) 0.0085(9)
C28 0.0241(10) 0.0305(11) 0.0226(11) -0.0017(9) 0.0053(9) 0.0035(9)
C29 0.0174(9) 0.0181(9) 0.0216(11) 0.0006(8) -0.0017(8) 0.0005(8)
C30 0.0213(10) 0.0271(10) 0.0198(11) 0.0038(9) 0.0019(8) 0.0014(8)
C31 0.0277(11) 0.0435(13) 0.0150(11) 0.0068(9) 0.0005(9) 0.0092(10)
C32 0.0261(10) 0.0332(11) 0.0124(10) 0.0019(8) 0.0019(8) 0.0070(9)
C33 0.0311(11) 0.0246(10) 0.0201(11) 0.0009(8) 0.0029(9) 0.0070(9)
C34 0.0257(11) 0.0294(11) 0.0272(12) -0.0022(9) 0.0021(9) 0.0023(9)
C35 0.0261(11) 0.0380(12) 0.0260(12) -0.0017(10) -0.0020(9) 0.0106(10)
C36 0.0395(13) 0.0303(11) 0.0239(12) 0.0062(9) 0.0010(10) 0.0123(10)
C37 0.0314(11) 0.0292(11) 0.0194(11) 0.0037(9) 0.0031(9) 0.0031(9)
O1W 0.0390(9) 0.0266(8) 0.0262(9) 0.0029(7) 0.0109(7) 0.0085(7)
O2W 0.0320(10) 0.0451(11) 0.0621(13) 0.0247(10) -0.0017(9) 0.0065(8)

loop_
_atom_type_symbol
_atom_type_description
_atom_type_scat_dispersion_real
_atom_type_scat_dispersion_imag
_atom_type_scat_source
C C 0.0033 0.0016 'International Tables Vol C Tables 4.2.6.8 and 6.1.1.4'
H H 0.0000 0.0000 'International Tables Vol C Tables 4.2.6.8 and 6.1.1.4'
N N 0.0061 0.0033 'International Tables Vol C Tables 4.2.6.8 and 6.1.1.4'
O O 0.0106 0.0060 'International Tables Vol C Tables 4.2.6.8 and 6.1.1.4'

loop_
_geom_angle_atom_site_label_1
_geom_angle_atom_site_label_2
_geom_angle_atom_site_label_3
_geom_angle
C30 O6 C31 113.30(15)
C5 N2 C1 118.33(17)
C6 N3 C5 129.50(18)
C11 N4 C7 117.91(15)
C12 N5 C11 127.85(17)
C17 N6 C13 117.56(16)
C18 N7 C17 128.43(18)
C23 N8 C19 118.03(16)
C24 N9 C23 127.58(17)
C29 N10 C25 117.43(16)
C30 N11 C29 125.79(17)
N2 C1 N1 115.81(19)
N2 C1 C2 121.45(18)
N1 C1 C2 122.72(18)
C3 C2 C1 118.50(18)
C2 C3 C4 121.12(19)
C5 C4 C3 116.72(18)
N2 C5 C4 123.86(17)
N2 C5 N3 111.77(17)
C4 C5 N3 124.37(17)
O1 C6 N3 125.68(18)
O1 C6 C7 122.21(16)
N3 C6 C7 112.09(17)
N4 C7 C8 123.39(17)
N4 C7 C6 116.45(16)
C8 C7 C6 120.13(18)
C7 C8 C9 117.57(19)
C10 C9 C8 120.40(17)
C9 C10 C11 117.59(17)
N4 C11 N5 113.05(16)
N4 C11 C10 123.12(18)
N5 C11 C10 123.80(17)
O2 C12 N5 124.40(19)
O2 C12 C13 121.54(17)
N5 C12 C13 114.06(16)
N6 C13 C14 123.37(18)
N6 C13 C12 116.28(16)
C14 C13 C12 120.33(17)
C13 C14 C15 117.96(18)
C16 C15 C14 120.12(18)
C15 C16 C17 117.27(19)
N6 C17 N7 113.34(17)
N6 C17 C16 123.69(17)
N7 C17 C16 122.93(18)
O3 C18 N7 125.38(19)
O3 C18 C19 121.93(17)
N7 C18 C19 112.68(17)
N8 C19 C20 123.53(18)
N8 C19 C18 115.84(16)
C20 C19 C18 120.60(18)
C21 C20 C19 117.34(19)
C22 C21 C20 120.63(18)
C21 C22 C23 117.61(19)
N8 C23 C22 122.85(19)
N8 C23 N9 113.55(16)
C22 C23 N9 123.58(18)
O4 C24 N9 123.81(19)
O4 C24 C25 120.95(18)
N9 C24 C25 115.24(16)
N10 C25 C26 123.70(19)
N10 C25 C24 116.27(16)
C26 C25 C24 120.01(17)
C25 C26 C27 118.02(18)
C28 C27 C26 119.70(19)
C27 C28 C29 118.43(19)
N10 C29 N11 113.29(17)
N10 C29 C28 122.62(17)
N11 C29 C28 124.07(18)
O5 C30 O6 124.63(18)
O5 C30 N11 126.23(18)
O6 C30 N11 109.14(17)
O6 C31 C32 108.90(16)
C33 C32 C37 118.67(18)
C33 C32 C31 121.00(18)
C37 C32 C31 120.31(19)
C34 C33 C32 120.65(19)
C33 C34 C35 120.1(2)
C36 C35 C34 119.64(19)
C35 C36 C37 120.28(19)
C36 C37 C32 120.6(2)

loop_
_geom_bond_atom_site_label_1
_geom_bond_atom_site_label_2
_geom_bond_distance
O1 C6 1.219(2)
O2 C12 1.231(2)
O3 C18 1.218(2)
O4 C24 1.234(2)
O5 C30 1.206(2)
O6 C30 1.353(2)
O6 C31 1.456(2)
N1 C1 1.360(3)
N2 C5 1.346(2)
N2 C1 1.348(2)
N3 C6 1.357(2)
N3 C5 1.406(2)
N4 C11 1.328(2)
N4 C7 1.340(2)
N5 C12 1.348(2)
N5 C11 1.400(2)
N6 C17 1.327(2)
N6 C13 1.344(2)
N7 C18 1.356(3)
N7 C17 1.399(2)
N8 C23 1.327(2)
N8 C19 1.343(2)
N9 C24 1.347(2)
N9 C23 1.406(3)
N10 C29 1.337(2)
N10 C25 1.347(2)
N11 C30 1.377(3)
N11 C29 1.399(2)
C1 C2 1.406(3)
C2 C3 1.362(3)
C3 C4 1.397(3)
C4 C5 1.378(3)
C6 C7 1.514(3)
C7 C8 1.383(3)
C8 C9 1.389(3)
C9 C10 1.369(3)
C10 C11 1.404(3)
C12 C13 1.505(3)
C13 C14 1.385(3)
C14 C15 1.385(3)
C15 C16 1.381(3)
C16 C17 1.404(3)
C18 C19 1.505(3)
C19 C20 1.384(3)
C20 C21 1.383(3)
C21 C22 1.376(3)
C22 C23 1.404(3)
C24 C25 1.503(3)
C25 C26 1.380(3)
C26 C27 1.382(3)
C27 C28 1.379(3)
C28 C29 1.400(3)
C31 C32 1.505(3)
C32 C33 1.393(3)
C32 C37 1.395(3)
C33 C34 1.385(3)
C34 C35 1.391(3)
C35 C36 1.382(3)
C36 C37 1.386(3)

loop_
_geom_hbond_atom_site_label_D
_geom_hbond_atom_site_label_H
_geom_hbond_atom_site_label_A
_geom_hbond_distance_DH
_geom_hbond_distance_HA
_geom_hbond_distance_DA
_geom_hbond_angle_DHA
_geom_hbond_site_symmetry_A
N1 H1N O1W 0.95(2) 2.50(2) 3.234(3) 133.6(18) .
N1 H2N O4 0.85(2) 2.14(3) 2.955(2) 159(2) 2_575
N3 H3N N4 0.84(2) 2.13(2) 2.622(2) 117.3(17) .
N5 H5N N6 0.84(2) 2.20(2) 2.660(2) 114.8(17) .
N7 H7N N8 0.87(2) 2.18(2) 2.615(2) 110.2(18) .
N9 H9N O1W 0.87(2) 2.19(2) 2.973(2) 148.8(19) .
O1W H1W O2 0.825(5) 2.001(6) 2.823(2) 174(3) 2_665
O1W H2W N2 0.826(5) 1.928(7) 2.747(2) 171(2) .
O2W H3W O1W 0.831(5) 1.936(6) 2.765(2) 175(3) .
O2W H4W O4 0.826(5) 2.204(9) 3.011(2) 165(3) 2_675
